data_2235888
loop_
_publ_author_name
'Zou, Bao-Hua'
'Fang, Zheng'
'Zhong, Hui'
'Kai, Guo'
'Wei, Ping'

_publ_section_title
;
 Phenyl <i>N</i>-(5-chloro-2-nitrophenyl)carbamate
;
_journal_coeditor_code JJ2143
_journal_issue 8
_journal_name_full 'Acta Crystallographica Section E'
_journal_page_first o2547
_journal_paper_doi 10.1107/S1600536812030930
_journal_volume 68
_journal_year 2012
_chemical_formula_iupac 'C13 H9 Cl N2 O4'
_chemical_formula_moiety 'C13 H9 Cl N2 O4'
_chemical_formula_sum 'C13 H9 Cl N2 O4'
_chemical_formula_weight 292.67
_chemical_name_systematic
;
Phenyl <i>N</i>-(5-chloro-2-nitrophenyl)carbamate
;
_space_group_IT_number 14
_symmetry_cell_setting monoclinic
_symmetry_space_group_name_Hall '-P 2ybc'
_symmetry_space_group_name_H-M 'P 1 21/c 1'
_atom_sites_solution_hydrogens geom
_atom_sites_solution_primary direct
_atom_sites_solution_secondary difmap
_audit_creation_method SHELXL97
_cell_angle_alpha 90.00
_cell_angle_beta 94.77(3)
_cell_angle_gamma 90.00
_cell_formula_units_Z 4
_cell_length_a 8.4760(17)
_cell_length_b 5.9270(12)
_cell_length_c 24.996(5)
_cell_measurement_reflns_used 25
_cell_measurement_temperature 293(2)
_cell_measurement_theta_max 13
_cell_measurement_theta_min 9
_cell_volume 1251.4(4)
_computing_cell_refinement 'CAD-4 EXPRESS (Enraf--Nonius, 1994)'
_computing_data_collection 'CAD-4 EXPRESS (Enraf--Nonius, 1994)'
_computing_data_reduction 'XCAD4 (Harms & Wocadlo, 1995)'
_computing_molecular_graphics 'SHELXTL-Plus (Sheldrick, 2008)'
_computing_publication_material 'SHELXL97 (Sheldrick, 2008)'
_computing_structure_refinement 'SHELXL97 (Sheldrick, 2008)'
_computing_structure_solution 'SHELXS97 (Sheldrick, 2008)'
_diffrn_ambient_temperature 293(2)
_diffrn_measured_fraction_theta_full 0.998
_diffrn_measured_fraction_theta_max 0.998
_diffrn_measurement_device_type 'Enraf--Nonius CAD-4'
_diffrn_measurement_method \w/2\q
_diffrn_radiation_monochromator graphite
_diffrn_radiation_source 'fine-focus sealed tube'
_diffrn_radiation_type MoK\a
_diffrn_radiation_wavelength 0.71073
_diffrn_reflns_av_R_equivalents 0.0844
_diffrn_reflns_av_sigmaI/netI 0.0449
_diffrn_reflns_limit_h_max 10
_diffrn_reflns_limit_h_min 0
_diffrn_reflns_limit_k_max 7
_diffrn_reflns_limit_k_min 0
_diffrn_reflns_limit_l_max 30
_diffrn_reflns_limit_l_min -30
_diffrn_reflns_number 2466
_diffrn_reflns_theta_full 25.37
_diffrn_reflns_theta_max 25.37
_diffrn_reflns_theta_min 1.64
_diffrn_standards_decay_% 1
_diffrn_standards_interval_count 200
_diffrn_standards_interval_time 2
_diffrn_standards_number 3
_exptl_absorpt_coefficient_mu 0.320
_exptl_absorpt_correction_T_max 0.9687
_exptl_absorpt_correction_T_min 0.9100
_exptl_absorpt_correction_type psi-scan
_exptl_absorpt_process_details '(North <i>et al.</i>, 1968)'
_exptl_crystal_colour yellow
_exptl_crystal_density_diffrn 1.553
_exptl_crystal_density_method 'not measured'
_exptl_crystal_description block
_exptl_crystal_F_000 600
_exptl_crystal_size_max 0.30
_exptl_crystal_size_mid 0.20
_exptl_crystal_size_min 0.10
_refine_diff_density_max 0.217
_refine_diff_density_min -0.218
_refine_ls_extinction_coef 0.022(4)
_refine_ls_extinction_expression Fc^*^=kFc[1+0.001xFc^2^\l^3^/sin(2\q)]^-1/4^
_refine_ls_extinction_method 'SHELXL97 (Sheldrick, 2008)'
_refine_ls_goodness_of_fit_ref 1.002
_refine_ls_hydrogen_treatment constr
_refine_ls_matrix_type full
_refine_ls_number_parameters 182
_refine_ls_number_reflns 2300
_refine_ls_number_restraints 0
_refine_ls_restrained_S_all 1.002
_refine_ls_R_factor_all 0.0785
_refine_ls_R_factor_gt 0.0455
_refine_ls_shift/su_max 0.000
_refine_ls_shift/su_mean 0.000
_refine_ls_structure_factor_coef Fsqd
_refine_ls_weighting_details 'calc w = 1/[\s^2^(Fo^2^)+(0.0950P)^2^+0.0000P] where P=(Fo^2^+2Fc^2^)/3'
_refine_ls_weighting_scheme calc
_refine_ls_wR_factor_gt 0.1306
_refine_ls_wR_factor_ref 0.1548
_reflns_number_gt 1593
_reflns_number_total 2300
_reflns_threshold_expression I>2\s(I)
_cod_data_source_file jj2143.cif
_cod_data_source_block I
_cod_original_sg_symbol_H-M 'P 21/c'
_cod_database_code 2235888
_cod_database_fobs_code 2235888

loop_
_symmetry_equiv_pos_as_xyz
'x, y, z'
'-x, y+1/2, -z+1/2'
'-x, -y, -z'
'x, -y-1/2, z-1/2'

loop_
_atom_site_type_symbol
_atom_site_label
_atom_site_fract_x
_atom_site_fract_y
_atom_site_fract_z
_atom_site_U_iso_or_equiv
_atom_site_adp_type
_atom_site_calc_flag
_atom_site_refinement_flags
_atom_site_occupancy
_atom_site_symmetry_multiplicity
Cl Cl 0.57503(11) 0.19442(15) -0.05438(3) 0.0609(3) Uani d . 1 1
O O1 1.0095(3) 0.7195(4) 0.14287(9) 0.0616(7) Uani d . 1 1
N N1 0.9731(3) 0.7720(4) 0.09605(10) 0.0423(6) Uani d . 1 1
C C1 0.7096(3) 0.2956(5) 0.04383(11) 0.0414(7) Uani d . 1 1
H H1A 0.6625 0.1637 0.0548 0.050 Uiso calc R 1 1
O O2 1.0200(3) 0.9469(4) 0.07710(9) 0.0662(7) Uani d . 1 1
N N2 0.8211(3) 0.3679(4) 0.13502(9) 0.0459(6) Uani d . 1 1
H H2A 0.8800 0.4568 0.1552 0.055 Uiso calc R 1 1
C C2 0.6891(3) 0.3616(5) -0.00907(11) 0.0440(7) Uani d . 1 1
O O3 0.6855(3) 0.0324(4) 0.14033(8) 0.0499(6) Uani d . 1 1
C C3 0.7548(4) 0.5578(5) -0.02738(12) 0.0515(8) Uani d . 1 1
H H3A 0.7379 0.6001 -0.0632 0.062 Uiso calc R 1 1
O O4 0.7949(3) 0.2174(4) 0.21348(8) 0.0523(6) Uani d . 1 1
C C4 0.8447(4) 0.6877(5) 0.00832(11) 0.0455(7) Uani d . 1 1
H H4A 0.8895 0.8203 -0.0033 0.055 Uiso calc R 1 1
C C5 0.8702(3) 0.6245(5) 0.06190(11) 0.0380(7) Uani d . 1 1
C C6 0.8009(3) 0.4261(5) 0.08095(11) 0.0370(6) Uani d . 1 1
C C7 0.7591(3) 0.1870(5) 0.16017(11) 0.0384(7) Uani d . 1 1
C C8 0.7459(3) 0.0532(5) 0.24940(10) 0.0400(7) Uani d . 1 1
C C9 0.6295(4) 0.1140(5) 0.28161(12) 0.0458(7) Uani d . 1 1
H H9A 0.5780 0.2521 0.2771 0.055 Uiso calc R 1 1
C C10 0.5908(4) -0.0359(6) 0.32108(12) 0.0546(9) Uani d . 1 1
H H10A 0.5124 0.0013 0.3434 0.066 Uiso calc R 1 1
C C11 0.6686(4) -0.2403(6) 0.32724(12) 0.0563(9) Uani d . 1 1
H H11A 0.6420 -0.3405 0.3537 0.068 Uiso calc R 1 1
C C12 0.7838(4) -0.2955(6) 0.29484(13) 0.0575(9) Uani d . 1 1
H H12A 0.8357 -0.4334 0.2993 0.069 Uiso calc R 1 1
C C13 0.8247(4) -0.1489(5) 0.25529(12) 0.0487(8) Uani d . 1 1
H H13A 0.9037 -0.1863 0.2332 0.058 Uiso calc R 1 1

loop_
_atom_site_aniso_label
_atom_site_aniso_U_11
_atom_site_aniso_U_22
_atom_site_aniso_U_33
_atom_site_aniso_U_12
_atom_site_aniso_U_13
_atom_site_aniso_U_23
Cl 0.0763(6) 0.0643(6) 0.0401(5) -0.0168(4) -0.0063(4) -0.0024(4)
O1 0.0783(17) 0.0571(14) 0.0470(14) -0.0243(12) -0.0099(11) 0.0075(11)
N1 0.0454(14) 0.0396(14) 0.0428(14) -0.0047(11) 0.0083(11) 0.0038(11)
C1 0.0463(17) 0.0399(16) 0.0381(15) -0.0066(13) 0.0039(12) 0.0038(13)
O2 0.0900(18) 0.0517(14) 0.0564(15) -0.0300(13) 0.0034(12) 0.0098(11)
N2 0.0598(16) 0.0443(14) 0.0329(13) -0.0182(12) -0.0011(11) 0.0030(11)
C2 0.0477(18) 0.0470(17) 0.0368(16) -0.0028(14) 0.0005(12) 0.0010(13)
O3 0.0651(14) 0.0470(12) 0.0369(11) -0.0183(11) -0.0002(9) 0.0031(9)
C3 0.067(2) 0.0513(19) 0.0356(16) -0.0035(16) 0.0020(14) 0.0082(14)
O4 0.0728(15) 0.0521(13) 0.0311(11) -0.0239(11) -0.0018(10) 0.0077(9)
C4 0.0550(18) 0.0428(17) 0.0391(16) -0.0037(14) 0.0059(13) 0.0097(13)
C5 0.0383(15) 0.0365(15) 0.0394(15) -0.0021(12) 0.0050(12) -0.0005(12)
C6 0.0396(15) 0.0377(15) 0.0338(14) 0.0009(12) 0.0038(11) 0.0032(12)
C7 0.0391(15) 0.0413(16) 0.0344(15) -0.0010(13) 0.0010(12) 0.0036(13)
C8 0.0473(17) 0.0441(17) 0.0276(14) -0.0128(14) -0.0021(12) 0.0062(12)
C9 0.0500(18) 0.0413(16) 0.0452(17) -0.0027(14) -0.0006(13) -0.0022(13)
C10 0.058(2) 0.067(2) 0.0403(17) -0.0212(18) 0.0119(14) -0.0078(16)
C11 0.078(2) 0.054(2) 0.0351(16) -0.0228(19) -0.0020(16) 0.0113(15)
C12 0.071(2) 0.0434(19) 0.055(2) -0.0017(17) -0.0110(17) 0.0074(16)
C13 0.0496(18) 0.0526(19) 0.0437(17) -0.0007(15) 0.0033(13) -0.0023(14)

loop_
_atom_type_symbol
_atom_type_description
_atom_type_scat_dispersion_real
_atom_type_scat_dispersion_imag
_atom_type_scat_source
C C 0.0033 0.0016 'International Tables Vol C Tables 4.2.6.8 and 6.1.1.4'
H H 0.0000 0.0000 'International Tables Vol C Tables 4.2.6.8 and 6.1.1.4'
N N 0.0061 0.0033 'International Tables Vol C Tables 4.2.6.8 and 6.1.1.4'
O O 0.0106 0.0060 'International Tables Vol C Tables 4.2.6.8 and 6.1.1.4'
Cl Cl 0.1484 0.1585 'International Tables Vol C Tables 4.2.6.8 and 6.1.1.4'

loop_
_geom_angle_atom_site_label_1
_geom_angle_atom_site_label_2
_geom_angle_atom_site_label_3
_geom_angle
O2 N1 O1 121.5(3)
O2 N1 C5 118.7(2)
O1 N1 C5 119.8(2)
C2 C1 C6 120.1(3)
C2 C1 H1A 119.9
C6 C1 H1A 119.9
C7 N2 C6 128.3(2)
C7 N2 H2A 115.9
C6 N2 H2A 115.9
C1 C2 C3 122.3(3)
C1 C2 Cl 118.9(2)
C3 C2 Cl 118.8(2)
C4 C3 C2 118.5(3)
C4 C3 H3A 120.8
C2 C3 H3A 120.8
C7 O4 C8 118.8(2)
C3 C4 C5 120.8(3)
C3 C4 H4A 119.6
C5 C4 H4A 119.6
C4 C5 C6 120.8(3)
C4 C5 N1 116.1(2)
C6 C5 N1 123.1(2)
N2 C6 C1 121.8(2)
N2 C6 C5 120.8(2)
C1 C6 C5 117.4(2)
O3 C7 O4 125.3(3)
O3 C7 N2 128.2(3)
O4 C7 N2 106.6(2)
C9 C8 C13 122.2(3)
C9 C8 O4 117.2(3)
C13 C8 O4 120.3(3)
C8 C9 C10 118.2(3)
C8 C9 H9A 120.9
C10 C9 H9A 120.9
C11 C10 C9 120.2(3)
C11 C10 H10A 119.9
C9 C10 H10A 119.9
C12 C11 C10 120.3(3)
C12 C11 H11A 119.9
C10 C11 H11A 119.9
C11 C12 C13 120.7(3)
C11 C12 H12A 119.7
C13 C12 H12A 119.7
C8 C13 C12 118.5(3)
C8 C13 H13A 120.8
C12 C13 H13A 120.8

loop_
_geom_bond_atom_site_label_1
_geom_bond_atom_site_label_2
_geom_bond_distance
Cl C2 1.737(3)
O1 N1 1.226(3)
N1 O2 1.220(3)
N1 C5 1.459(4)
C1 C2 1.376(4)
C1 C6 1.392(4)
C1 H1A 0.9300
N2 C7 1.369(4)
N2 C6 1.391(3)
N2 H2A 0.8600
C2 C3 1.384(4)
O3 C7 1.193(3)
C3 C4 1.363(4)
C3 H3A 0.9300
O4 C7 1.354(3)
O4 C8 1.410(3)
C4 C5 1.390(4)
C4 H4A 0.9300
C5 C6 1.415(4)
C8 C9 1.372(4)
C8 C13 1.374(4)
C9 C10 1.387(4)
C9 H9A 0.9300
C10 C11 1.382(5)
C10 H10A 0.9300
C11 C12 1.360(5)
C11 H11A 0.9300
C12 C13 1.382(4)
C12 H12A 0.9300
C13 H13A 0.9300

loop_
_geom_hbond_atom_site_label_D
_geom_hbond_atom_site_label_H
_geom_hbond_atom_site_label_A
_geom_hbond_site_symmetry_A
_geom_hbond_distance_DH
_geom_hbond_distance_HA
_geom_hbond_distance_DA
_geom_hbond_angle_DHA
_geom_hbond_publ_flag
C4 H4A O2 3_775 0.93 2.48 3.312(4) 150 yes
C13 H13A O1 1_545 0.93 2.56 3.419(4) 154 yes

loop_
_geom_torsion_atom_site_label_1
_geom_torsion_atom_site_label_2
_geom_torsion_atom_site_label_3
_geom_torsion_atom_site_label_4
_geom_torsion
C6 C1 C2 C3 -0.9(5)
C6 C1 C2 Cl 179.8(2)
C1 C2 C3 C4 1.0(5)
Cl C2 C3 C4 -179.7(2)
C2 C3 C4 C5 0.1(5)
C3 C4 C5 C6 -1.3(5)
C3 C4 C5 N1 177.8(3)
O2 N1 C5 C4 5.3(4)
O1 N1 C5 C4 -175.2(3)
O2 N1 C5 C6 -175.6(3)
O1 N1 C5 C6 3.9(4)
C7 N2 C6 C1 -0.6(5)
C7 N2 C6 C5 178.0(3)
C2 C1 C6 N2 178.4(3)
C2 C1 C6 C5 -0.2(4)
C4 C5 C6 N2 -177.3(3)
N1 C5 C6 N2 3.7(4)
C4 C5 C6 C1 1.3(4)
N1 C5 C6 C1 -177.7(3)
C8 O4 C7 O3 1.5(4)
C8 O4 C7 N2 -179.5(2)
C6 N2 C7 O3 6.6(5)
C6 N2 C7 O4 -172.3(3)
C7 O4 C8 C9 -111.0(3)
C7 O4 C8 C13 75.8(3)
C13 C8 C9 C10 -0.4(4)
O4 C8 C9 C10 -173.4(2)
C8 C9 C10 C11 0.0(4)
C9 C10 C11 C12 0.3(5)
C10 C11 C12 C13 -0.1(5)
C9 C8 C13 C12 0.5(4)
O4 C8 C13 C12 173.3(3)
C11 C12 C13 C8 -0.2(5)
